data_8107717
loop_
_publ_author_name
'Li, Shi-Hui'
'Zhao, Yan'
'Zhang, Meng-Yin'

_publ_section_title
;
 Crystal structure of
 3-bromo-4-(2-bromo-ethyl)-5-(4-chloro-phenyl)-2-ptolyl- furan,
 C19H15Br2ClO
;
_journal_issue 2
_journal_name_full 'Zeitschrift f\"ur Kristallographie - New Crystal Structures'
_journal_page_first 63
_journal_page_last 64
_journal_paper_doi 10.1515/ncrs-2014-9050
_journal_volume 230
_journal_year 2015
_chemical_formula_sum 'C19 H15 Br2 Cl O'
_chemical_formula_weight 454.56
_chemical_name_common
;
3-bromo-4-(2-bromo-ethyl)-5-(4-chloro-phenyl)-2-p-
tolyl-furan
;
_space_group_IT_number 19
_space_group_name_Hall 'P 2ac 2ab'
_space_group_name_H-M_alt 'P 21 21 21'
_symmetry_cell_setting orthorhombic
_symmetry_Int_Tables_number 19
_symmetry_space_group_name_Hall 'P 2ac 2ab'
_symmetry_space_group_name_H-M 'P 21 21 21'
_cell_angle_alpha 90.
_cell_angle_beta 90.
_cell_angle_gamma 90.
_cell_formula_units_Z 4
_cell_length_a 4.501(2)
_cell_length_b 16.229(8)
_cell_length_c 24.20(1)
_cell_volume 1767.7(14)
_diffrn_ambient_temperature 296
_diffrn_radiation_probe x-ray
_diffrn_radiation_type MoK\a
_diffrn_radiation_wavelength 0.71073
_exptl_absorpt_coefficient_mu 4.738
_exptl_crystal_density_diffrn 1.708
_exptl_crystal_density_method 'Not Measured'
_exptl_crystal_F_000 896
_refine_ls_number_parameters 209
_refine_ls_number_reflns 2094
_refine_ls_R_factor_gt 0.0350
_refine_ls_wR_factor_gt 0.0637
_cod_data_source_file Z-2015-063.cif
_cod_data_source_block 1
_cod_database_code 8107717

loop_
_space_group_symop_id
_space_group_symop_operation_xyz
1 x,y,z
2 1/2-x,-y,1/2+z
3 1/2+x,1/2-y,-z
4 -x,1/2+y,1/2-z

loop_
_atom_site_aniso_label
_atom_site_aniso_U_11
_atom_site_aniso_U_22
_atom_site_aniso_U_33
_atom_site_aniso_U_23
_atom_site_aniso_U_13
_atom_site_aniso_U_12
Br1 0.0900(4) 0.0512(2) 0.0723(4) -0.0057(2) 0.0016(3) -0.0040(3)
Br2 0.0957(4) 0.0686(3) 0.0697(4) 0.0231(2) 0.0118(4) 0.0011(3)
Cl1 0.1270(10) 0.0709(8) 0.0830(10) -0.0145(7) 0.0337(9) 0.0008(8)
O1 0.059(2) 0.051(2) 0.041(2) 0.0010(10) -0.001(2) -0.006(2)
C1 0.049(3) 0.052(2) 0.045(3) -0.001(2) -0.008(3) 0.000(2)
C2 0.049(3) 0.051(3) 0.045(3) 0.004(2) -0.007(2) 0.001(2)
C3 0.046(3) 0.047(3) 0.040(3) 0.010(2) -0.005(2) 0.000(2)
C4 0.046(3) 0.061(3) 0.039(3) 0.004(3) -0.003(3) -0.001(2)
C5 0.054(3) 0.056(3) 0.036(3) -0.001(2) -0.001(2) -0.004(2)
C6 0.090(4) 0.050(2) 0.056(3) 0.006(2) 0.011(4) -0.009(3)
C7 0.092(4) 0.059(3) 0.051(4) 0.000(3) 0.015(3) -0.007(3)
C8 0.074(4) 0.051(3) 0.055(3) -0.012(3) 0.011(3) -0.008(2)
C9 0.129(5) 0.054(3) 0.057(3) 0.000(3) 0.022(4) -0.008(4)
C10 0.101(4) 0.053(3) 0.046(3) -0.001(2) 0.025(3) -0.011(3)
C11 0.056(3) 0.051(3) 0.037(3) 0.003(2) -0.007(3) 0.010(2)
C12 0.067(4) 0.059(3) 0.050(3) -0.006(2) 0.004(3) 0.004(3)
C13 0.067(4) 0.068(3) 0.059(3) 0.001(3) 0.012(3) -0.006(3)
C14 0.049(3) 0.077(3) 0.055(4) 0.019(3) 0.000(3) 0.013(3)
C15 0.095(4) 0.060(3) 0.069(4) 0.003(2) 0.033(4) 0.016(4)
C16 0.088(4) 0.047(3) 0.077(4) 0.004(3) 0.012(3) 0.006(3)
C17 0.065(4) 0.089(3) 0.062(4) 0.015(3) 0.011(3) 0.014(3)
C18 0.058(3) 0.050(2) 0.049(3) 0.006(2) -0.010(3) -0.005(3)
C19 0.063(3) 0.064(3) 0.059(4) 0.020(3) -0.002(3) -0.005(3)

loop_
_atom_site_label
_atom_site_type_symbol
_atom_site_thermal_displace_type
_atom_site_fract_x
_atom_site_fract_y
_atom_site_fract_z
_atom_site_occupancy
_atom_site_U_iso_or_equiv
_atom_site_calc_flag
_atom_site_refinement_flags
_atom_site_disorder_assembly
_atom_site_disorder_group
Br1 Br Uani 0.56060(10) 0.31348(3) 0.23746(2) 1.000 0.0712(2) . . . .
Br2 Br Uani 0.97610(10) 0.34760(3) 0.04113(2) 1.000 0.0780(2) . . . .
Cl1 Cl Uani 1.3467(4) -0.17123(7) 0.03739(6) 1.000 0.0936(5) . . . .
O1 O Uani 0.5661(7) 0.0690(2) 0.20750(10) 1.000 0.0503(12) . . . .
C1 C Uani 0.4730(10) 0.1358(2) 0.2380(2) 1.000 0.0487(16) . . . .
C2 C Uani 0.6001(9) 0.2034(2) 0.2149(2) 1.000 0.0483(17) . . . .
C3 C Uani 0.7760(9) 0.1804(2) 0.1689(2) 1.000 0.0443(17) . . . .
C4 C Uani 0.7490(10) 0.0959(3) 0.1661(2) 1.000 0.0487(17) . . . .
C5 C Uani 0.8890(10) 0.0315(3) 0.1331(2) 1.000 0.0487(17) . . . .
C6 C Uani 1.0060(10) 0.0446(2) 0.0816(2) 1.000 0.0653(18) . . . .
C7 C Uani 1.1480(10) -0.0166(3) 0.0519(2) 1.000 0.067(2) . . . .
C8 C Uani 1.1690(10) -0.0933(3) 0.0735(2) 1.000 0.0600(19) . . . .
C9 C Uani 1.051(2) -0.1096(3) 0.1249(2) 1.000 0.080(2) . . . .
C10 C Uani 0.9130(10) -0.0484(3) 0.1536(2) 1.000 0.0667(19) . . . .
C11 C Uani 0.2760(10) 0.1170(3) 0.2834(2) 1.000 0.0480(17) . . . .
C12 C Uani 0.1580(10) 0.0386(3) 0.2895(2) 1.000 0.0587(19) . . . .
C13 C Uani -0.0290(10) 0.0193(3) 0.3325(2) 1.000 0.0647(19) . . . .
C14 C Uani -0.1060(10) 0.0763(3) 0.3722(2) 1.000 0.0603(19) . . . .
C15 C Uani 0.0120(10) 0.1540(3) 0.3665(2) 1.000 0.075(2) . . . .
C16 C Uani 0.2000(10) 0.1740(3) 0.3239(2) 1.000 0.071(2) . . . .
C17 C Uani -0.3080(10) 0.0564(3) 0.4194(2) 1.000 0.072(2) . . . .
C18 C Uani 0.9520(10) 0.2368(2) 0.1329(2) 1.000 0.0523(16) . . . .
C19 C Uani 0.7590(10) 0.2734(3) 0.0885(2) 1.000 0.0620(19) . . . .
H6 H Uiso 0.98910 0.09670 0.06590 1.000 0.0780 . . . .
H7 H Uiso 1.22780 -0.00510 0.01730 1.000 0.0810 . . . .
H9 H Uiso 1.06640 -0.16210 0.14000 1.000 0.0960 . . . .
H10 H Uiso 0.83160 -0.06040 0.18800 1.000 0.0800 . . . .
H12 H Uiso 0.20630 -0.00190 0.26390 1.000 0.0710 . . . .
H13 H Uiso -0.10670 -0.03370 0.33480 1.000 0.0780 . . . .
H15 H Uiso -0.03780 0.19420 0.39230 1.000 0.0900 . . . .
H16 H Uiso 0.27770 0.22700 0.32210 1.000 0.0850 . . . .
H17A H Uiso -0.19180 0.04270 0.45130 1.000 0.1080 . . . .
H17B H Uiso -0.43150 0.01040 0.40960 1.000 0.1080 . . . .
H17C H Uiso -0.43040 0.10330 0.42740 1.000 0.1080 . . . .
H18A H Uiso 1.11450 0.20660 0.11600 1.000 0.0630 . . . .
H18B H Uiso 1.03670 0.28070 0.15520 1.000 0.0630 . . . .
H19A H Uiso 0.59570 0.30300 0.10560 1.000 0.0740 . . . .
H19B H Uiso 0.67540 0.22930 0.06630 1.000 0.0740 . . . .

loop_
_atom_type_symbol
_atom_type_description
_atom_type_scat_dispersion_real
_atom_type_scat_dispersion_imag
_atom_type_scat_source
C C 0.0033 0.0016 ' International Tables Vol C Tables 4.2.6.8 and 6.1.1.4'
H H 0.0000 0.0000 ' International Tables Vol C Tables 4.2.6.8 and 6.1.1.4'
Br Br -0.2901 2.4595 ' International Tables Vol C Tables 4.2.6.8 and 6.1.1.4'
Cl Cl 0.1484 0.1585 ' International Tables Vol C Tables 4.2.6.8 and 6.1.1.4'
O O 0.0106 0.0060 ' International Tables Vol C Tables 4.2.6.8 and 6.1.1.4'

loop_
_geom_angle_atom_site_label_1
_geom_angle_atom_site_label_2
_geom_angle_atom_site_label_3
_geom_angle
_geom_angle_site_symmetry_1
_geom_angle_site_symmetry_2
_geom_angle_site_symmetry_3
_geom_angle_publ_flag
C1 O1 C4 108.9(3) . . . yes
O1 C1 C2 106.7(4) . . . yes
O1 C1 C11 115.4(3) . . . yes
C2 C1 C11 138.0(4) . . . no
Br1 C2 C1 127.6(3) . . . yes
Br1 C2 C3 122.2(3) . . . yes
C1 C2 C3 110.3(3) . . . no
C2 C3 C4 104.6(4) . . . no
C2 C3 C18 126.5(3) . . . no
C4 C3 C18 129.0(4) . . . no
O1 C4 C3 109.5(4) . . . yes
O1 C4 C5 115.6(4) . . . yes
C3 C4 C5 134.6(4) . . . no
C4 C5 C6 123.6(4) . . . no
C4 C5 C10 120.4(4) . . . no
C6 C5 C10 116.0(4) . . . no
C5 C6 C7 122.6(4) . . . no
C6 C7 C8 119.5(4) . . . no
Cl1 C8 C7 120.6(4) . . . yes
Cl1 C8 C9 119.5(4) . . . yes
C7 C8 C9 119.9(5) . . . no
C8 C9 C10 119.7(5) . . . no
C5 C10 C9 122.2(5) . . . no
C1 C11 C12 120.7(4) . . . no
C1 C11 C16 123.1(4) . . . no
C12 C11 C16 116.2(4) . . . no
C11 C12 C13 121.6(5) . . . no
C12 C13 C14 121.9(5) . . . no
C13 C14 C15 116.7(4) . . . no
C13 C14 C17 122.7(4) . . . no
C15 C14 C17 120.6(4) . . . no
C14 C15 C16 122.0(5) . . . no
C11 C16 C15 121.6(4) . . . no
C3 C18 C19 110.7(4) . . . no
Br2 C19 C18 112.3(3) . . . yes
C5 C6 H6 119.00 . . . no
C7 C6 H6 119.00 . . . no
C6 C7 H7 120.00 . . . no
C8 C7 H7 120.00 . . . no
C8 C9 H9 120.00 . . . no
C10 C9 H9 120.00 . . . no
C5 C10 H10 119.00 . . . no
C9 C10 H10 119.00 . . . no
C11 C12 H12 119.00 . . . no
C13 C12 H12 119.00 . . . no
C12 C13 H13 119.00 . . . no
C14 C13 H13 119.00 . . . no
C14 C15 H15 119.00 . . . no
C16 C15 H15 119.00 . . . no
C11 C16 H16 119.00 . . . no
C15 C16 H16 119.00 . . . no
C14 C17 H17A 109.00 . . . no
C14 C17 H17B 109.00 . . . no
C14 C17 H17C 109.00 . . . no
H17A C17 H17B 110.00 . . . no
H17A C17 H17C 110.00 . . . no
H17B C17 H17C 110.00 . . . no
C3 C18 H18A 110.00 . . . no
C3 C18 H18B 110.00 . . . no
C19 C18 H18A 109.00 . . . no
C19 C18 H18B 110.00 . . . no
H18A C18 H18B 108.00 . . . no
Br2 C19 H19A 109.00 . . . no
Br2 C19 H19B 109.00 . . . no
C18 C19 H19A 109.00 . . . no
C18 C19 H19B 109.00 . . . no
H19A C19 H19B 108.00 . . . no

loop_
_geom_bond_atom_site_label_1
_geom_bond_atom_site_label_2
_geom_bond_distance
_geom_bond_site_symmetry_1
_geom_bond_site_symmetry_2
_geom_bond_publ_flag
Br1 C2 1.877(4) . . yes
Br2 C19 1.929(5) . . yes
Cl1 C8 1.733(5) . . yes
O1 C1 1.377(5) . . yes
O1 C4 1.368(6) . . yes
C1 C2 1.358(5) . . no
C1 C11 1.444(7) . . no
C2 C3 1.416(6) . . no
C3 C4 1.378(6) . . no
C3 C18 1.491(6) . . no
C4 C5 1.459(7) . . no
C5 C6 1.370(7) . . no
C5 C10 1.393(7) . . no
C6 C7 1.383(6) . . no
C7 C8 1.353(7) . . no
C8 C9 1.378(7) . . no
C9 C10 1.362(8) . . no
C11 C12 1.387(7) . . no
C11 C16 1.390(7) . . no
C12 C13 1.375(7) . . no
C13 C14 1.378(7) . . no
C14 C15 1.375(7) . . no
C14 C17 1.495(7) . . no
C15 C16 1.373(7) . . no
C18 C19 1.504(7) . . no
C6 H6 0.9300 . . no
C7 H7 0.9300 . . no
C9 H9 0.9300 . . no
C10 H10 0.9300 . . no
C12 H12 0.9300 . . no
C13 H13 0.9300 . . no
C15 H15 0.9300 . . no
C16 H16 0.9300 . . no
C17 H17A 0.9600 . . no
C17 H17B 0.9600 . . no
C17 H17C 0.9600 . . no
C18 H18A 0.9700 . . no
C18 H18B 0.9700 . . no
C19 H19A 0.9700 . . no
C19 H19B 0.9700 . . no

loop_
_geom_hbond_atom_site_label_D
_geom_hbond_atom_site_label_H
_geom_hbond_atom_site_label_A
_geom_hbond_distance_DH
_geom_hbond_distance_HA
_geom_hbond_distance_DA
_geom_hbond_angle_DHA
_geom_hbond_site_symmetry_A
_geom_hbond_publ_flag
C10 H10 O1 0.9300 2.4600 2.787(6) 101.00 . yes
C12 H12 O1 0.9300 2.4100 2.749(6) 101.00 . yes
C16 H16 Br1 0.9300 2.7900 3.483(5) 132.00 . yes

loop_
_geom_torsion_atom_site_label_1
_geom_torsion_atom_site_label_2
_geom_torsion_atom_site_label_3
_geom_torsion_atom_site_label_4
_geom_torsion
_geom_torsion_site_symmetry_1
_geom_torsion_site_symmetry_2
_geom_torsion_site_symmetry_3
_geom_torsion_site_symmetry_4
_geom_torsion_publ_flag
C4 O1 C1 C2 0.0(5) . . . . no
C4 O1 C1 C11 179.8(4) . . . . no
C1 O1 C4 C3 -0.3(5) . . . . no
C1 O1 C4 C5 174.5(4) . . . . no
O1 C1 C2 Br1 -180.0(3) . . . . no
O1 C1 C2 C3 0.3(5) . . . . no
C11 C1 C2 Br1 0.4(9) . . . . no
C11 C1 C2 C3 -179.4(5) . . . . no
O1 C1 C11 C12 -9.3(6) . . . . no
O1 C1 C11 C16 168.9(4) . . . . no
C2 C1 C11 C12 170.4(5) . . . . no
C2 C1 C11 C16 -11.5(9) . . . . no
Br1 C2 C3 C4 179.8(3) . . . . no
Br1 C2 C3 C18 0.5(6) . . . . no
C1 C2 C3 C4 -0.5(5) . . . . no
C1 C2 C3 C18 -179.7(4) . . . . no
C2 C3 C4 O1 0.5(5) . . . . no
C2 C3 C4 C5 -173.0(5) . . . . no
C18 C3 C4 O1 179.7(4) . . . . no
C18 C3 C4 C5 6.2(9) . . . . no
C2 C3 C18 C19 -84.3(5) . . . . no
C4 C3 C18 C19 96.7(5) . . . . no
O1 C4 C5 C6 160.5(4) . . . . no
O1 C4 C5 C10 -20.2(6) . . . . no
C3 C4 C5 C6 -26.4(8) . . . . no
C3 C4 C5 C10 152.9(5) . . . . no
C4 C5 C6 C7 177.4(4) . . . . no
C10 C5 C6 C7 -1.9(7) . . . . no
C4 C5 C10 C9 -177.7(6) . . . . no
C6 C5 C10 C9 1.6(8) . . . . no
C5 C6 C7 C8 1.4(7) . . . . no
C6 C7 C8 Cl1 -179.8(4) . . . . no
C6 C7 C8 C9 -0.5(8) . . . . no
Cl1 C8 C9 C10 179.5(5) . . . . no
C7 C8 C9 C10 0.2(10) . . . . no
C8 C9 C10 C5 -0.8(10) . . . . no
C1 C11 C12 C13 179.8(4) . . . . no
C16 C11 C12 C13 1.5(7) . . . . no
C1 C11 C16 C15 -180.0(4) . . . . no
C12 C11 C16 C15 -1.8(7) . . . . no
C11 C12 C13 C14 -0.9(7) . . . . no
C12 C13 C14 C15 0.5(7) . . . . no
C12 C13 C14 C17 -179.7(4) . . . . no
C13 C14 C15 C16 -0.8(7) . . . . no
C17 C14 C15 C16 179.5(4) . . . . no
C14 C15 C16 C11 1.5(7) . . . . no
C3 C18 C19 Br2 179.5(3) . . . . no
